data_4067406
loop_
_publ_author_name
'Puranen, Arto'
'Linnolahti, Mikko'
'Piel, Tanja'
'Elo, Pertti'
'Mutikainen, Ilpo'
'Pakkanen, Tapani'
'L\"ofgren, Barbro'
'Aitola, Erkki'
'Sepp\"al\"a, Jukka'
'Leskel\"a, Markku'
'Repo, Timo'

_publ_section_title
;
 Rotating Benzyl Substituent inansa-Bis(indenyl)zirconocenes Controls
 Propene Polymerization
;
_journal_issue 18
_journal_name_full Organometallics
_journal_page_first 4018
_journal_paper_doi 10.1021/om9009262
_journal_volume 29
_journal_year 2010
_chemical_formula_moiety 'C32 H28 Cl2 Si Zr'
_chemical_formula_sum 'C32 H28 Cl2 Si Zr'
_chemical_formula_weight 602.75
_chemical_name_systematic
; 
 ? 
;
_space_group_IT_number 2
_symmetry_cell_setting triclinic
_symmetry_space_group_name_Hall '-P 1'
_symmetry_space_group_name_H-M 'P -1'
_atom_sites_solution_hydrogens geom
_atom_sites_solution_primary direct
_atom_sites_solution_secondary difmap
_audit_creation_method SHELXL-97
_cell_angle_alpha 95.893(3)
_cell_angle_beta 106.903(3)
_cell_angle_gamma 112.388(4)
_cell_formula_units_Z 2
_cell_length_a 10.5424(7)
_cell_length_b 11.2813(8)
_cell_length_c 13.1506(10)
_cell_measurement_reflns_used 2.55
_cell_measurement_temperature 153(2)
_cell_measurement_theta_max 148
_cell_measurement_theta_min 15.78
_cell_volume 1342.80(18)
_computing_cell_refinement 'COLLECT (Nonius, 2002)'
_computing_data_collection 'COLLECT (Nonius, 2002)'
_computing_data_reduction 'COLLECT (Nonius, 2002)'
_computing_molecular_graphics 'SHELXTL (Sheldrick, 1990)'
_computing_publication_material 'SHELXTL (Sheldrick, 1990)'
_computing_structure_refinement 'SHELXL97 (Sheldrick, 1997)'
_computing_structure_solution 'SHELXS97 (Sheldrick, 1990)'
_diffrn_ambient_temperature 153(2)
_diffrn_measured_fraction_theta_full 0.984
_diffrn_measured_fraction_theta_max 0.984
_diffrn_measurement_device_type kappaCCD
_diffrn_measurement_method CCD
_diffrn_radiation_monochromator graphite
_diffrn_radiation_source 'fine-focus sealed tube'
_diffrn_radiation_type MoK\a
_diffrn_radiation_wavelength 0.71073
_diffrn_reflns_av_R_equivalents 0.0713
_diffrn_reflns_av_sigmaI/netI 0.0745
_diffrn_reflns_limit_h_max 12
_diffrn_reflns_limit_h_min -12
_diffrn_reflns_limit_k_max 13
_diffrn_reflns_limit_k_min -13
_diffrn_reflns_limit_l_max 15
_diffrn_reflns_limit_l_min -15
_diffrn_reflns_number 11917
_diffrn_reflns_theta_full 25.02
_diffrn_reflns_theta_max 25.02
_diffrn_reflns_theta_min 3.00
_exptl_absorpt_coefficient_mu 0.673
_exptl_absorpt_correction_T_max 0.904
_exptl_absorpt_correction_T_min 0.766
_exptl_absorpt_correction_type multi-scan
_exptl_absorpt_process_details 'SADABS (Sheldrick, 1996)'
_exptl_crystal_colour colorless
_exptl_crystal_density_diffrn 1.491
_exptl_crystal_density_method 'not measured'
_exptl_crystal_description prism
_exptl_crystal_F_000 616
_exptl_crystal_size_max 0.20
_exptl_crystal_size_mid 0.20
_exptl_crystal_size_min 0.15
_refine_diff_density_max 1.221
_refine_diff_density_min -0.586
_refine_diff_density_rms 0.110
_refine_ls_extinction_method none
_refine_ls_goodness_of_fit_ref 1.059
_refine_ls_hydrogen_treatment constr
_refine_ls_matrix_type full
_refine_ls_number_parameters 325
_refine_ls_number_reflns 4681
_refine_ls_number_restraints 0
_refine_ls_restrained_S_all 1.059
_refine_ls_R_factor_all 0.0774
_refine_ls_R_factor_gt 0.0578
_refine_ls_shift/su_max 0.000
_refine_ls_shift/su_mean 0.000
_refine_ls_structure_factor_coef Fsqd
_refine_ls_weighting_details 'calc w=1/[\s^2^(Fo^2^)+(0.0588P)^2^+3.8718P] where P=(Fo^2^+2Fc^2^)/3'
_refine_ls_weighting_scheme calc
_refine_ls_wR_factor_gt 0.1366
_refine_ls_wR_factor_ref 0.1494
_reflns_number_gt 3739
_reflns_number_total 4681
_reflns_threshold_expression >2sigma(I)
_cod_data_source_file om9009262_si_001.cif
_cod_data_source_block arpu1
_cod_depositor_comments
;
The following automatic conversions were performed:
'_atom_site_symetry_multiplicity' tag replaced with
'_atom_site_symmetry_multiplicity'.

Automatic conversion script
Id: cif_correct_tags 1440 2010-10-19 06:21:57Z saulius 

The following automatic conversions were performed:

'_symmetry_cell_setting' value 'Triclinic' changed to 'triclinic'
according to /home/saulius/struct/CIF-dictionaries/cif_core.dic
dictionary named 'cif_core.dic' version 2.4.1 from 2010-06-29.

Automatic conversion script
Id: cif_fix_values 1715 2011-07-08 13:25:40Z adriana 
;
_cod_original_cell_volume 1342.80(17)
_cod_database_code 4067406

loop_
_symmetry_equiv_pos_as_xyz
'x, y, z'
'-x, -y, -z'

loop_
_atom_site_label
_atom_site_type_symbol
_atom_site_fract_x
_atom_site_fract_y
_atom_site_fract_z
_atom_site_U_iso_or_equiv
_atom_site_adp_type
_atom_site_occupancy
_atom_site_symmetry_multiplicity
_atom_site_calc_flag
_atom_site_refinement_flags
Zr1 Zr 0.39227(5) 0.20149(5) 0.21642(4) 0.02691(17) Uani 1 1 d .
Cl1 Cl 0.16104(14) 0.07855(13) 0.24089(12) 0.0372(3) Uani 1 1 d .
Cl2 Cl 0.55111(15) 0.27261(13) 0.40499(11) 0.0381(3) Uani 1 1 d .
Si1 Si 0.42806(17) 0.23658(15) -0.02184(12) 0.0345(4) Uani 1 1 d .
C1 C 0.4417(5) 0.1117(5) 0.0612(4) 0.0308(11) Uani 1 1 d .
C2 C 0.3192(6) 0.0048(5) 0.0694(4) 0.0342(12) Uani 1 1 d .
C3 C 0.3697(6) -0.0325(5) 0.1676(5) 0.0355(12) Uani 1 1 d .
H3A H 0.3094 -0.1099 0.1906 0.043 Uiso 1 1 calc R
C4 C 0.5226(5) 0.0446(5) 0.2197(4) 0.0319(12) Uani 1 1 d .
C5 C 0.5674(6) 0.1354(5) 0.1561(4) 0.0327(12) Uani 1 1 d .
C6 C 0.4057(6) 0.3421(5) 0.0859(4) 0.0310(11) Uani 1 1 d .
C7 C 0.2658(6) 0.3106(5) 0.0980(4) 0.0310(11) Uani 1 1 d .
H7A H 0.1688 0.2624 0.0366 0.037 Uiso 1 1 calc R
C8 C 0.2849(6) 0.3757(5) 0.2028(4) 0.0313(11) Uani 1 1 d .
C9 C 0.4387(6) 0.4544(5) 0.2582(4) 0.0314(11) Uani 1 1 d .
C10 C 0.5132(6) 0.4334(5) 0.1863(4) 0.0307(11) Uani 1 1 d .
C11 C 0.7189(6) 0.2282(5) 0.1917(5) 0.0353(12) Uani 1 1 d .
H11A H 0.7506 0.2925 0.1520 0.042 Uiso 1 1 calc R
C12 C 0.8159(6) 0.2229(6) 0.2824(5) 0.0392(13) Uani 1 1 d .
H12A H 0.9159 0.2850 0.3050 0.047 Uiso 1 1 calc R
C13 C 0.7767(6) 0.1291(5) 0.3462(5) 0.0348(12) Uani 1 1 d .
C14 C 0.6277(5) 0.0385(5) 0.3167(4) 0.0312(11) Uani 1 1 d .
C15 C 0.6685(6) 0.5000(5) 0.2249(5) 0.0376(13) Uani 1 1 d .
H15A H 0.7207 0.4861 0.1805 0.045 Uiso 1 1 calc R
C16 C 0.7432(6) 0.5847(6) 0.3269(5) 0.0443(14) Uani 1 1 d .
H16A H 0.8474 0.6298 0.3522 0.053 Uiso 1 1 calc R
C17 C 0.6686(6) 0.6065(5) 0.3952(5) 0.0420(14) Uani 1 1 d .
H17A H 0.7236 0.6660 0.4654 0.050 Uiso 1 1 calc R
C18 C 0.5192(6) 0.5439(5) 0.3626(5) 0.0369(12) Uani 1 1 d .
H18A H 0.4702 0.5600 0.4089 0.044 Uiso 1 1 calc R
C19 C 0.1639(6) 0.3691(5) 0.2441(4) 0.0327(12) Uani 1 1 d .
H19A H 0.1926 0.3620 0.3211 0.039 Uiso 1 1 calc R
H19B H 0.0739 0.2880 0.2005 0.039 Uiso 1 1 calc R
C20 C 0.1290(5) 0.4877(5) 0.2383(5) 0.0327(12) Uani 1 1 d .
C21 C 0.1881(7) 0.5905(6) 0.3285(6) 0.0550(18) Uani 1 1 d .
H21A H 0.2506 0.5867 0.3954 0.066 Uiso 1 1 calc R
C22 C 0.1586(8) 0.6996(7) 0.3241(8) 0.072(2) Uani 1 1 d .
H22A H 0.2041 0.7714 0.3868 0.086 Uiso 1 1 calc R
C23 C 0.0651(8) 0.7047(7) 0.2308(8) 0.064(2) Uani 1 1 d .
H23A H 0.0455 0.7800 0.2279 0.077 Uiso 1 1 calc R
C24 C -0.0013(8) 0.6008(8) 0.1405(6) 0.0567(18) Uani 1 1 d .
H24A H -0.0702 0.6021 0.0759 0.068 Uiso 1 1 calc R
C25 C 0.0329(6) 0.4932(6) 0.1441(5) 0.0396(13) Uani 1 1 d .
H25A H -0.0107 0.4226 0.0807 0.048 Uiso 1 1 calc R
C26 C 0.2608(7) 0.1681(6) -0.1485(5) 0.0491(15) Uani 1 1 d .
H26A H 0.2605 0.2376 -0.1875 0.074 Uiso 1 1 calc R
H26B H 0.1729 0.1355 -0.1288 0.074 Uiso 1 1 calc R
H26C H 0.2610 0.0952 -0.1958 0.074 Uiso 1 1 calc R
C27 C 0.5922(7) 0.3235(6) -0.0580(5) 0.0462(15) Uani 1 1 d .
H27A H 0.5758 0.3860 -0.1008 0.069 Uiso 1 1 calc R
H27B H 0.6088 0.2588 -0.1015 0.069 Uiso 1 1 calc R
H27C H 0.6786 0.3716 0.0091 0.069 Uiso 1 1 calc R
C28 C 0.1627(6) -0.0631(6) -0.0078(5) 0.0422(14) Uani 1 1 d .
H28A H 0.1501 -0.1382 -0.0608 0.063 Uiso 1 1 calc R
H28B H 0.1378 -0.0008 -0.0467 0.063 Uiso 1 1 calc R
H28C H 0.0979 -0.0947 0.0335 0.063 Uiso 1 1 calc R
C29 C 0.8808(6) 0.1218(6) 0.4364(5) 0.0419(14) Uani 1 1 d .
H29A H 0.9815 0.1806 0.4560 0.050 Uiso 1 1 calc R
C30 C 0.8416(7) 0.0322(6) 0.4975(5) 0.0450(14) Uani 1 1 d .
H30A H 0.9146 0.0292 0.5584 0.054 Uiso 1 1 calc R
C31 C 0.6954(7) -0.0538(6) 0.4703(5) 0.0426(14) Uani 1 1 d .
H31A H 0.6681 -0.1144 0.5137 0.051 Uiso 1 1 calc R
C32 C 0.5888(6) -0.0522(6) 0.3801(5) 0.0399(13) Uani 1 1 d .
H32A H 0.4889 -0.1127 0.3611 0.048 Uiso 1 1 calc R

loop_
_atom_site_aniso_label
_atom_site_aniso_U_11
_atom_site_aniso_U_22
_atom_site_aniso_U_33
_atom_site_aniso_U_23
_atom_site_aniso_U_13
_atom_site_aniso_U_12
Zr1 0.0247(3) 0.0262(3) 0.0283(3) 0.0049(2) 0.0078(2) 0.0111(2)
Cl1 0.0294(6) 0.0367(7) 0.0473(8) 0.0136(6) 0.0159(6) 0.0137(6)
Cl2 0.0384(7) 0.0408(7) 0.0299(7) 0.0026(6) 0.0037(6) 0.0194(6)
Si1 0.0423(8) 0.0360(8) 0.0313(8) 0.0077(6) 0.0153(7) 0.0216(7)
C1 0.028(3) 0.028(3) 0.032(3) 0.002(2) 0.009(2) 0.011(2)
C2 0.036(3) 0.028(3) 0.036(3) -0.004(2) 0.012(2) 0.015(2)
C3 0.043(3) 0.023(3) 0.041(3) 0.009(2) 0.015(3) 0.015(2)
C4 0.027(3) 0.031(3) 0.041(3) 0.005(2) 0.012(2) 0.018(2)
C5 0.037(3) 0.030(3) 0.038(3) 0.007(2) 0.018(2) 0.018(2)
C6 0.032(3) 0.029(3) 0.038(3) 0.012(2) 0.014(2) 0.016(2)
C7 0.033(3) 0.031(3) 0.029(3) 0.006(2) 0.008(2) 0.017(2)
C8 0.034(3) 0.032(3) 0.035(3) 0.012(2) 0.016(2) 0.019(2)
C9 0.033(3) 0.024(3) 0.036(3) 0.009(2) 0.012(2) 0.012(2)
C10 0.037(3) 0.027(3) 0.035(3) 0.010(2) 0.015(2) 0.017(2)
C11 0.036(3) 0.033(3) 0.046(3) 0.012(2) 0.022(3) 0.017(2)
C12 0.026(3) 0.042(3) 0.049(4) 0.009(3) 0.015(3) 0.013(2)
C13 0.029(3) 0.039(3) 0.040(3) 0.006(2) 0.012(2) 0.020(2)
C14 0.028(3) 0.034(3) 0.032(3) 0.006(2) 0.008(2) 0.016(2)
C15 0.030(3) 0.032(3) 0.053(4) 0.008(3) 0.020(3) 0.013(2)
C16 0.030(3) 0.037(3) 0.058(4) 0.005(3) 0.013(3) 0.010(3)
C17 0.037(3) 0.029(3) 0.046(3) -0.005(2) 0.008(3) 0.010(2)
C18 0.038(3) 0.031(3) 0.039(3) 0.004(2) 0.012(3) 0.016(2)
C19 0.030(3) 0.032(3) 0.035(3) 0.005(2) 0.013(2) 0.013(2)
C20 0.025(2) 0.032(3) 0.041(3) 0.003(2) 0.013(2) 0.013(2)
C21 0.042(3) 0.054(4) 0.055(4) -0.014(3) -0.002(3) 0.027(3)
C22 0.044(4) 0.046(4) 0.104(7) -0.026(4) 0.012(4) 0.020(3)
C23 0.051(4) 0.040(4) 0.118(7) 0.028(4) 0.047(5) 0.023(3)
C24 0.061(4) 0.076(5) 0.065(5) 0.038(4) 0.036(4) 0.046(4)
C25 0.043(3) 0.052(3) 0.032(3) 0.011(3) 0.016(3) 0.027(3)
C26 0.062(4) 0.055(4) 0.033(3) 0.009(3) 0.010(3) 0.033(3)
C27 0.063(4) 0.051(4) 0.044(4) 0.018(3) 0.028(3) 0.035(3)
C28 0.034(3) 0.044(3) 0.038(3) -0.001(3) 0.004(3) 0.015(3)
C29 0.031(3) 0.052(4) 0.045(3) 0.005(3) 0.012(3) 0.022(3)
C30 0.044(3) 0.055(4) 0.044(4) 0.014(3) 0.012(3) 0.030(3)
C31 0.055(4) 0.044(3) 0.043(3) 0.016(3) 0.020(3) 0.033(3)
C32 0.040(3) 0.035(3) 0.050(4) 0.014(3) 0.019(3) 0.019(3)

loop_
_atom_type_symbol
_atom_type_description
_atom_type_scat_dispersion_real
_atom_type_scat_dispersion_imag
_atom_type_scat_source
C C 0.0033 0.0016 'International Tables Vol C Tables 4.2.6.8 and 6.1.1.4'
H H 0.0000 0.0000 'International Tables Vol C Tables 4.2.6.8 and 6.1.1.4'
Cl Cl 0.1484 0.1585 'International Tables Vol C Tables 4.2.6.8 and 6.1.1.4'
Si Si 0.0817 0.0704 'International Tables Vol C Tables 4.2.6.8 and 6.1.1.4'
Zr Zr -2.9673 0.5597 'International Tables Vol C Tables 4.2.6.8 and 6.1.1.4'

loop_
_geom_angle_atom_site_label_1
_geom_angle_atom_site_label_2
_geom_angle_atom_site_label_3
_geom_angle
Cl2 Zr1 Cl1 98.26(5)
Cl2 Zr1 C6 124.49(13)
Cl1 Zr1 C6 120.99(12)
Cl2 Zr1 C1 126.02(13)
Cl1 Zr1 C1 119.34(12)
C6 Zr1 C1 68.53(17)
Cl2 Zr1 C7 131.61(13)
Cl1 Zr1 C7 87.74(13)
C6 Zr1 C7 33.96(17)
C1 Zr1 C7 89.81(17)
Cl2 Zr1 C2 131.94(14)
Cl1 Zr1 C2 86.55(13)
C6 Zr1 C2 91.01(18)
C1 Zr1 C2 33.65(17)
C7 Zr1 C2 96.21(18)
Cl2 Zr1 C5 92.38(13)
Cl1 Zr1 C5 133.84(12)
C6 Zr1 C5 87.07(17)
C1 Zr1 C5 33.65(17)
C7 Zr1 C5 117.36(17)
C2 Zr1 C5 54.64(17)
Cl2 Zr1 C3 100.75(13)
Cl1 Zr1 C3 80.56(13)
C6 Zr1 C3 121.67(18)
C1 Zr1 C3 54.76(18)
C7 Zr1 C3 127.53(17)
C2 Zr1 C3 32.62(18)
C5 Zr1 C3 53.31(17)
Cl2 Zr1 C10 91.54(12)
Cl1 Zr1 C10 133.45(12)
C6 Zr1 C10 33.04(17)
C1 Zr1 C10 88.91(17)
C7 Zr1 C10 53.82(17)
C2 Zr1 C10 119.19(18)
C5 Zr1 C10 90.62(17)
C3 Zr1 C10 141.91(17)
Cl2 Zr1 C8 101.54(12)
Cl1 Zr1 C8 80.14(12)
C6 Zr1 C8 55.13(16)
C1 Zr1 C8 120.78(17)
C7 Zr1 C8 32.09(16)
C2 Zr1 C8 126.27(18)
C5 Zr1 C8 141.13(16)
C3 Zr1 C8 152.29(17)
C10 Zr1 C8 53.31(16)
Cl2 Zr1 C4 79.62(12)
Cl1 Zr1 C4 106.67(12)
C6 Zr1 C4 118.43(17)
C1 Zr1 C4 54.49(17)
C7 Zr1 C4 144.22(17)
C2 Zr1 C4 53.62(17)
C5 Zr1 C4 31.93(16)
C3 Zr1 C4 31.63(17)
C10 Zr1 C4 119.86(16)
C8 Zr1 C4 172.93(16)
Cl2 Zr1 C9 80.02(12)
Cl1 Zr1 C9 105.46(12)
C6 Zr1 C9 54.15(17)
C1 Zr1 C9 119.83(17)
C7 Zr1 C9 52.41(16)
C2 Zr1 C9 144.67(18)
C5 Zr1 C9 120.62(16)
C3 Zr1 C9 173.81(17)
C10 Zr1 C9 32.01(16)
C8 Zr1 C9 31.26(16)
C4 Zr1 C9 143.94(16)
C27 Si1 C26 108.9(3)
C27 Si1 C6 114.3(3)
C26 Si1 C6 110.1(3)
C27 Si1 C1 115.0(3)
C26 Si1 C1 113.6(3)
C6 Si1 C1 94.3(2)
C2 C1 C5 106.2(5)
C2 C1 Si1 125.2(4)
C5 C1 Si1 124.6(4)
C2 C1 Zr1 74.3(3)
C5 C1 Zr1 75.5(3)
Si1 C1 Zr1 98.1(2)
C3 C2 C1 108.1(5)
C3 C2 C28 122.5(5)
C1 C2 C28 129.4(5)
C3 C2 Zr1 76.1(3)
C1 C2 Zr1 72.1(3)
C28 C2 Zr1 118.4(4)
C4 C3 C2 109.3(5)
C4 C3 Zr1 76.7(3)
C2 C3 Zr1 71.2(3)
C4 C3 H3A 125.1
C2 C3 H3A 125.1
Zr1 C3 H3A 125.1
C3 C4 C5 107.3(5)
C3 C4 C14 131.0(5)
C5 C4 C14 121.6(5)
C3 C4 Zr1 71.7(3)
C5 C4 Zr1 70.4(3)
C14 C4 Zr1 125.1(4)
C4 C5 C11 119.1(5)
C4 C5 C1 109.0(4)
C11 C5 C1 131.8(5)
C4 C5 Zr1 77.7(3)
C11 C5 Zr1 119.0(4)
C1 C5 Zr1 70.8(3)
C10 C6 C7 105.5(5)
C10 C6 Si1 129.7(4)
C7 C6 Si1 122.0(4)
C10 C6 Zr1 77.9(3)
C7 C6 Zr1 74.1(3)
Si1 C6 Zr1 98.7(2)
C8 C7 C6 110.7(5)
C8 C7 Zr1 79.1(3)
C6 C7 Zr1 71.9(3)
C8 C7 H7A 124.2
C6 C7 H7A 124.2
Zr1 C7 H7A 124.2
C7 C8 C9 107.0(4)
C7 C8 C19 125.9(5)
C9 C8 C19 126.9(5)
C7 C8 Zr1 68.8(3)
C9 C8 Zr1 76.7(3)
C19 C8 Zr1 122.7(3)
C18 C9 C8 131.4(5)
C18 C9 C10 120.6(5)
C8 C9 C10 108.0(5)
C18 C9 Zr1 124.6(4)
C8 C9 Zr1 72.1(3)
C10 C9 Zr1 70.0(3)
C15 C10 C6 133.0(5)
C15 C10 C9 118.3(5)
C6 C10 C9 108.7(4)
C15 C10 Zr1 118.8(4)
C6 C10 Zr1 69.0(3)
C9 C10 Zr1 78.0(3)
C12 C11 C5 119.0(5)
C12 C11 H11A 120.5
C5 C11 H11A 120.5
C11 C12 C13 123.7(5)
C11 C12 H12A 118.1
C13 C12 H12A 118.1
C29 C13 C14 118.2(5)
C29 C13 C12 122.4(5)
C14 C13 C12 119.4(5)
C32 C14 C13 119.5(5)
C32 C14 C4 123.5(5)
C13 C14 C4 117.0(5)
C16 C15 C10 119.6(5)
C16 C15 H15A 120.2
C10 C15 H15A 120.2
C15 C16 C17 121.4(5)
C15 C16 H16A 119.3
C17 C16 H16A 119.3
C18 C17 C16 121.4(5)
C18 C17 H17A 119.3
C16 C17 H17A 119.3
C17 C18 C9 118.7(5)
C17 C18 H18A 120.7
C9 C18 H18A 120.7
C8 C19 C20 113.8(4)
C8 C19 H19A 108.8
C20 C19 H19A 108.8
C8 C19 H19B 108.8
C20 C19 H19B 108.8
H19A C19 H19B 107.7
C21 C20 C25 117.9(5)
C21 C20 C19 120.7(5)
C25 C20 C19 121.4(5)
C20 C21 C22 121.3(7)
C20 C21 H21A 119.3
C22 C21 H21A 119.3
C23 C22 C21 120.3(7)
C23 C22 H22A 119.9
C21 C22 H22A 119.9
C22 C23 C24 119.9(7)
C22 C23 H23A 120.1
C24 C23 H23A 120.1
C23 C24 C25 119.6(7)
C23 C24 H24A 120.2
C25 C24 H24A 120.2
C20 C25 C24 120.9(6)
C20 C25 H25A 119.5
C24 C25 H25A 119.5
Si1 C26 H26A 109.5
Si1 C26 H26B 109.5
H26A C26 H26B 109.5
Si1 C26 H26C 109.5
H26A C26 H26C 109.5
H26B C26 H26C 109.5
Si1 C27 H27A 109.5
Si1 C27 H27B 109.5
H27A C27 H27B 109.5
Si1 C27 H27C 109.5
H27A C27 H27C 109.5
H27B C27 H27C 109.5
C2 C28 H28A 109.5
C2 C28 H28B 109.5
H28A C28 H28B 109.5
C2 C28 H28C 109.5
H28A C28 H28C 109.5
H28B C28 H28C 109.5
C30 C29 C13 121.8(5)
C30 C29 H29A 119.1
C13 C29 H29A 119.1
C29 C30 C31 119.9(6)
C29 C30 H30A 120.1
C31 C30 H30A 120.1
C30 C31 C32 120.4(6)
C30 C31 H31A 119.8
C32 C31 H31A 119.8
C31 C32 C14 120.3(5)
C31 C32 H32A 119.9
C14 C32 H32A 119.9

loop_
_geom_bond_atom_site_label_1
_geom_bond_atom_site_label_2
_geom_bond_distance
Zr1 Cl2 2.3981(14)
Zr1 Cl1 2.4376(13)
Zr1 C6 2.452(5)
Zr1 C1 2.462(5)
Zr1 C7 2.481(5)
Zr1 C2 2.491(5)
Zr1 C5 2.524(5)
Zr1 C3 2.554(5)
Zr1 C10 2.568(5)
Zr1 C8 2.613(5)
Zr1 C4 2.618(5)
Zr1 C9 2.672(5)
Si1 C27 1.862(6)
Si1 C26 1.863(6)
Si1 C6 1.882(5)
Si1 C1 1.891(5)
C1 C2 1.434(7)
C1 C5 1.444(7)
C2 C3 1.418(8)
C2 C28 1.498(7)
C3 C4 1.411(7)
C3 H3A 1.0000
C4 C5 1.417(7)
C4 C14 1.454(7)
C5 C11 1.435(7)
C6 C10 1.432(7)
C6 C7 1.441(7)
C7 C8 1.413(7)
C7 H7A 1.0000
C8 C9 1.425(7)
C8 C19 1.505(7)
C9 C18 1.417(8)
C9 C10 1.448(7)
C10 C15 1.415(7)
C11 C12 1.350(8)
C11 H11A 0.9500
C12 C13 1.430(8)
C12 H12A 0.9500
C13 C29 1.397(8)
C13 C14 1.416(7)
C14 C32 1.401(8)
C15 C16 1.372(8)
C15 H15A 0.9500
C16 C17 1.414(8)
C16 H16A 0.9500
C17 C18 1.364(8)
C17 H17A 0.9500
C18 H18A 0.9500
C19 C20 1.520(7)
C19 H19A 0.9900
C19 H19B 0.9900
C20 C21 1.370(8)
C20 C25 1.378(8)
C21 C22 1.383(10)
C21 H21A 0.9500
C22 C23 1.354(11)
C22 H22A 0.9500
C23 C24 1.371(11)
C23 H23A 0.9500
C24 C25 1.393(9)
C24 H24A 0.9500
C25 H25A 0.9500
C26 H26A 0.9800
C26 H26B 0.9800
C26 H26C 0.9800
C27 H27A 0.9800
C27 H27B 0.9800
C27 H27C 0.9800
C28 H28A 0.9800
C28 H28B 0.9800
C28 H28C 0.9800
C29 C30 1.371(9)
C29 H29A 0.9500
C30 C31 1.383(9)
C30 H30A 0.9500
C31 C32 1.384(8)
C31 H31A 0.9500
C32 H32A 0.9500
